data_7103473
loop_
_publ_author_name
'Lauru, Stephanie'
'Simpkins, Nigel S'
'Gethin, David'
'Wilson, Claire'

_publ_section_title
;
 Enantioselective synthesis of cyclopropylcarboxamides using
 s-BuLi-sparteine-mediated metallation.
;
_journal_issue 42
_journal_name_full 'Chemical communications (Cambridge, England)'
_journal_page_first 5390
_journal_page_last 5392
_journal_paper_doi 10.1039/b810441g
_journal_year 2008
_chemical_formula_moiety 'C16 H22 I N O'
_chemical_formula_sum 'C16 H22 I N O'
_chemical_formula_weight 371.25
_chemical_name_systematic
;
?
;
_space_group_IT_number 14
_symmetry_cell_setting monoclinic
_symmetry_space_group_name_Hall '-P 2yn'
_symmetry_space_group_name_H-M 'P 1 21/n 1'
_atom_sites_solution_hydrogens geom
_atom_sites_solution_primary direct
_atom_sites_solution_secondary difmap
_audit_creation_method 'enCIFer editing of SHELXL97 CIF output'
_cell_angle_alpha 90.00
_cell_angle_beta 91.149(1)
_cell_angle_gamma 90.00
_cell_formula_units_Z 4
_cell_length_a 8.7467(5)
_cell_length_b 12.9523(7)
_cell_length_c 14.2629(8)
_cell_measurement_reflns_used 6827
_cell_measurement_temperature 150(2)
_cell_measurement_theta_max 27.6
_cell_measurement_theta_min 2.7
_cell_volume 1615.52(16)
_computing_cell_refinement 'Bruker SAINT version 6.36a (Bruker, 2000)'
_computing_data_collection 'Bruker SMART version 5.625 (Bruker, 2001)'
_computing_data_reduction 'Bruker SAINT; Bruker SHELXTL (Bruker, 2001)'
_computing_publication_material 'enCIFer (CCDC, 2003); PLATON (Spek, 2003)'
_computing_structure_refinement 'SHELXL-97 (Sheldrick, 1997)'
_computing_structure_solution 'SHELXS-97 (Sheldrick, 1990)'
_diffrn_ambient_temperature 150(2)
_diffrn_measured_fraction_theta_full 0.986
_diffrn_measured_fraction_theta_max 0.983
_diffrn_measurement_device_type 'Bruker SMART APEX CCD area detector'
_diffrn_measurement_method \w
_diffrn_radiation_monochromator graphite
_diffrn_radiation_source 'sealed tube'
_diffrn_radiation_type MoK\a
_diffrn_radiation_wavelength 0.71073
_diffrn_reflns_av_R_equivalents 0.013
_diffrn_reflns_av_sigmaI/netI 0.0163
_diffrn_reflns_limit_h_max 11
_diffrn_reflns_limit_h_min -10
_diffrn_reflns_limit_k_max 15
_diffrn_reflns_limit_k_min -16
_diffrn_reflns_limit_l_max 15
_diffrn_reflns_limit_l_min -18
_diffrn_reflns_number 10020
_diffrn_reflns_theta_full 27.50
_diffrn_reflns_theta_max 27.59
_diffrn_reflns_theta_min 2.12
_diffrn_standards_decay_% 0
_diffrn_standards_number 0
_exptl_absorpt_coefficient_mu 1.976
_exptl_absorpt_correction_T_max 0.472
_exptl_absorpt_correction_T_min 0.349
_exptl_absorpt_correction_type multi-scan
_exptl_absorpt_process_details 'Bruker SADABS v2.05'
_exptl_crystal_colour colourless
_exptl_crystal_density_diffrn 1.526
_exptl_crystal_density_method 'not measured'
_exptl_crystal_description block
_exptl_crystal_F_000 744
_exptl_crystal_size_max 0.54
_exptl_crystal_size_mid 0.48
_exptl_crystal_size_min 0.38
_refine_diff_density_max 0.74
_refine_diff_density_min -0.43
_refine_diff_density_rms 0.06
_refine_ls_extinction_method none
_refine_ls_goodness_of_fit_ref 1.036
_refine_ls_hydrogen_treatment constr
_refine_ls_matrix_type full
_refine_ls_number_parameters 172
_refine_ls_number_reflns 3683
_refine_ls_number_restraints 0
_refine_ls_restrained_S_all 1.036
_refine_ls_R_factor_all 0.0232
_refine_ls_R_factor_gt 0.0218
_refine_ls_shift/su_max 0.003
_refine_ls_shift/su_mean 0.000
_refine_ls_structure_factor_coef Fsqd
_refine_ls_weighting_details 'calc w=1/[\s^2^(Fo^2^)+(0.0389P)^2^+0.9794P] where P=(Fo^2^+2Fc^2^)/3'
_refine_ls_weighting_scheme calc
_refine_ls_wR_factor_gt 0.0631
_refine_ls_wR_factor_ref 0.0641
_reflns_number_gt 3527
_reflns_number_total 3683
_reflns_threshold_expression >2\s(I)
_cod_data_source_file b810441g.txt
_cod_data_source_block Compound_3i
_cod_depositor_comments
;
The following automatic conversions were performed:
'_symmetry_cell_setting' value 'Monoclinic' changed to 'monoclinic'
according to '/home/saulius/struct/CIF-dictionaries/cif_core.dic'
dictionary named 'cif_core.dic' version 2.4.1 from 2010-06-29.

Automatic conversion script
Id: cif_fix_enum 1527 2010-12-29 10:47:43Z saulius 
;
_cod_original_sg_symbol_H-M 'P 21/n'
_cod_database_code 7103473

loop_
_symmetry_equiv_pos_as_xyz
'x, y, z'
'-x+1/2, y+1/2, -z+1/2'
'-x, -y, -z'
'x-1/2, -y-1/2, z-1/2'

loop_
_atom_site_label
_atom_site_type_symbol
_atom_site_fract_x
_atom_site_fract_y
_atom_site_fract_z
_atom_site_U_iso_or_equiv
_atom_site_adp_type
_atom_site_occupancy
_atom_site_symmetry_multiplicity
_atom_site_calc_flag
_atom_site_refinement_flags
_atom_site_disorder_assembly
_atom_site_disorder_group
I1 I 0.217662(15) 0.986851(11) 0.972286(9) 0.02746(6) Uani 1 1 d . . .
O1 O 0.17230(17) 0.71841(11) 0.82873(10) 0.0288(3) Uani 1 1 d . . .
N1 N 0.08987(18) 0.85549(13) 0.74241(11) 0.0217(3) Uani 1 1 d . . .
C1 C 0.3551(2) 0.85233(15) 0.80610(13) 0.0196(4) Uani 1 1 d . . .
C2 C 0.3902(2) 0.92680(16) 0.88535(13) 0.0225(4) Uani 1 1 d . . .
H2A H 0.4744 0.9766 0.8721 0.027 Uiso 1 1 calc R . .
C3 C 0.4412(2) 0.81719(17) 0.89431(14) 0.0255(4) Uani 1 1 d . . .
H3A H 0.3864 0.7723 0.9387 0.031 Uiso 1 1 calc R . .
H3B H 0.5519 0.8026 0.8893 0.031 Uiso 1 1 calc R . .
C4 C 0.1957(2) 0.80425(15) 0.79495(13) 0.0197(4) Uani 1 1 d . . .
C5 C 0.1111(2) 0.96113(16) 0.70556(16) 0.0280(4) Uani 1 1 d . . .
H5A H 0.2078 0.9892 0.7342 0.034 Uiso 1 1 calc R . .
C6 C -0.0194(3) 1.03208(18) 0.7344(2) 0.0395(6) Uani 1 1 d . . .
H6A H -0.0284 1.0309 0.8028 0.059 Uiso 1 1 calc R . .
H6B H -0.1154 1.0082 0.7052 0.059 Uiso 1 1 calc R . .
H6C H 0.0018 1.1027 0.7138 0.059 Uiso 1 1 calc R . .
C7 C 0.1288(3) 0.9615(2) 0.59960(18) 0.0404(6) Uani 1 1 d . . .
H7A H 0.2127 0.9153 0.5827 0.061 Uiso 1 1 calc R . .
H7B H 0.1515 1.0317 0.5785 0.061 Uiso 1 1 calc R . .
H7C H 0.0336 0.9376 0.5694 0.061 Uiso 1 1 calc R . .
C8 C -0.0530(2) 0.80116(17) 0.71403(15) 0.0276(4) Uani 1 1 d . . .
H8A H -0.1129 0.8501 0.6734 0.033 Uiso 1 1 calc R . .
C9 C -0.0190(3) 0.70697(18) 0.65364(17) 0.0369(5) Uani 1 1 d . . .
H9A H 0.0449 0.7276 0.6012 0.055 Uiso 1 1 calc R . .
H9B H -0.1152 0.6778 0.6292 0.055 Uiso 1 1 calc R . .
H9C H 0.0351 0.6550 0.6917 0.055 Uiso 1 1 calc R . .
C10 C -0.1531(3) 0.7752(2) 0.79664(19) 0.0417(6) Uani 1 1 d . . .
H10A H -0.1719 0.8379 0.8331 0.063 Uiso 1 1 calc R . .
H10B H -0.1013 0.7239 0.8366 0.063 Uiso 1 1 calc R . .
H10C H -0.2508 0.7470 0.7735 0.063 Uiso 1 1 calc R . .
C11 C 0.4396(2) 0.85960(15) 0.71528(13) 0.0213(4) Uani 1 1 d . . .
C12 C 0.4311(2) 0.77567(16) 0.65362(15) 0.0269(4) Uani 1 1 d . . .
H12A H 0.3739 0.7162 0.6701 0.032 Uiso 1 1 calc R . .
C13 C 0.5052(3) 0.77843(18) 0.56871(16) 0.0322(5) Uani 1 1 d . . .
H13A H 0.4988 0.7207 0.5277 0.039 Uiso 1 1 calc R . .
C14 C 0.5887(3) 0.86458(19) 0.54298(15) 0.0324(5) Uani 1 1 d . . .
H14A H 0.6395 0.8662 0.4847 0.039 Uiso 1 1 calc R . .
C15 C 0.5970(2) 0.94830(19) 0.60354(15) 0.0306(4) Uani 1 1 d . . .
H15A H 0.6533 1.0079 0.5864 0.037 Uiso 1 1 calc R . .
C16 C 0.5236(2) 0.94583(17) 0.68904(14) 0.0259(4) Uani 1 1 d . . .
H16A H 0.5309 1.0035 0.7300 0.031 Uiso 1 1 calc R . .

loop_
_atom_site_aniso_label
_atom_site_aniso_U_11
_atom_site_aniso_U_22
_atom_site_aniso_U_33
_atom_site_aniso_U_23
_atom_site_aniso_U_13
_atom_site_aniso_U_12
I1 0.02740(9) 0.03332(10) 0.02177(9) -0.00407(5) 0.00325(6) 0.00184(5)
O1 0.0317(8) 0.0262(7) 0.0283(8) 0.0097(6) -0.0011(6) -0.0047(6)
N1 0.0212(8) 0.0212(8) 0.0224(8) 0.0007(6) -0.0050(6) -0.0016(6)
C1 0.0199(8) 0.0226(9) 0.0163(9) 0.0020(7) -0.0007(7) 0.0017(7)
C2 0.0203(9) 0.0293(10) 0.0180(9) -0.0009(7) 0.0003(7) -0.0008(7)
C3 0.0232(9) 0.0342(11) 0.0190(10) 0.0038(8) -0.0035(7) 0.0044(8)
C4 0.0222(9) 0.0232(9) 0.0138(8) -0.0008(7) 0.0005(7) 0.0000(7)
C5 0.0271(10) 0.0220(9) 0.0345(12) 0.0055(8) -0.0107(9) -0.0018(8)
C6 0.0338(12) 0.0269(11) 0.0570(17) -0.0053(11) -0.0169(11) 0.0064(9)
C7 0.0433(13) 0.0440(14) 0.0335(13) 0.0177(11) -0.0101(10) -0.0032(11)
C8 0.0236(10) 0.0289(10) 0.0299(11) -0.0023(8) -0.0071(8) -0.0055(8)
C9 0.0445(13) 0.0328(12) 0.0331(13) -0.0087(9) -0.0082(10) -0.0076(10)
C10 0.0253(11) 0.0528(15) 0.0471(15) -0.0053(12) 0.0047(10) -0.0104(10)
C11 0.0205(9) 0.0251(9) 0.0184(9) 0.0017(7) -0.0010(7) 0.0043(7)
C12 0.0322(11) 0.0239(10) 0.0246(10) 0.0002(8) 0.0005(8) 0.0044(8)
C13 0.0388(12) 0.0327(11) 0.0250(11) -0.0048(9) 0.0030(9) 0.0074(9)
C14 0.0311(11) 0.0451(13) 0.0212(10) 0.0021(9) 0.0063(8) 0.0060(9)
C15 0.0294(10) 0.0375(12) 0.0249(11) 0.0043(9) 0.0033(8) -0.0029(9)
C16 0.0275(10) 0.0295(10) 0.0208(10) -0.0013(8) 0.0009(8) -0.0018(8)

loop_
_atom_type_symbol
_atom_type_description
_atom_type_scat_dispersion_real
_atom_type_scat_dispersion_imag
_atom_type_scat_source
C C 0.0033 0.0016 'International Tables Vol C Tables 4.2.6.8 and 6.1.1.4'
H H 0.0000 0.0000 'International Tables Vol C Tables 4.2.6.8 and 6.1.1.4'
N N 0.0061 0.0033 'International Tables Vol C Tables 4.2.6.8 and 6.1.1.4'
O O 0.0106 0.0060 'International Tables Vol C Tables 4.2.6.8 and 6.1.1.4'
I I -0.4742 1.8119 'International Tables Vol C Tables 4.2.6.8 and 6.1.1.4'

loop_
_geom_angle_atom_site_label_1
_geom_angle_atom_site_label_2
_geom_angle_atom_site_label_3
_geom_angle
_geom_angle_site_symmetry_1
_geom_angle_site_symmetry_3
_geom_angle_publ_flag
C4 N1 C5 124.16(16) . . ?
C4 N1 C8 118.79(17) . . ?
C5 N1 C8 116.93(15) . . ?
C11 C1 C2 120.43(16) . . ?
C11 C1 C3 119.06(16) . . ?
C2 C1 C3 58.91(13) . . ?
C11 C1 C4 113.39(15) . . ?
C2 C1 C4 120.50(16) . . ?
C3 C1 C4 113.48(16) . . ?
C3 C2 C1 60.89(13) . . ?
C3 C2 I1 120.92(14) . . ?
C1 C2 I1 122.31(13) . . ?
C2 C3 C1 60.20(12) . . ?
O1 C4 N1 122.90(18) . . ?
O1 C4 C1 118.97(17) . . ?
N1 C4 C1 117.97(16) . . ?
N1 C5 C7 111.81(19) . . ?
N1 C5 C6 111.16(19) . . ?
C7 C5 C6 110.92(19) . . ?
N1 C8 C10 112.88(17) . . ?
N1 C8 C9 111.13(18) . . ?
C10 C8 C9 112.5(2) . . ?
C16 C11 C12 118.41(18) . . ?
C16 C11 C1 123.49(18) . . ?
C12 C11 C1 118.09(18) . . ?
C13 C12 C11 120.6(2) . . ?
C12 C13 C14 120.7(2) . . ?
C13 C14 C15 119.0(2) . . ?
C14 C15 C16 120.6(2) . . ?
C15 C16 C11 120.7(2) . . ?

loop_
_geom_bond_atom_site_label_1
_geom_bond_atom_site_label_2
_geom_bond_distance
_geom_bond_site_symmetry_2
_geom_bond_publ_flag
I1 C2 2.1202(19) . ?
O1 C4 1.230(2) . ?
N1 C4 1.353(2) . ?
N1 C5 1.479(3) . ?
N1 C8 1.483(2) . ?
C1 C11 1.507(3) . ?
C1 C2 1.513(3) . ?
C1 C3 1.523(3) . ?
C1 C4 1.532(3) . ?
C2 C3 1.493(3) . ?
C5 C7 1.522(3) . ?
C5 C6 1.528(3) . ?
C8 C10 1.520(3) . ?
C8 C9 1.526(3) . ?
C11 C16 1.393(3) . ?
C11 C12 1.399(3) . ?
C12 C13 1.386(3) . ?
C13 C14 1.387(3) . ?
C14 C15 1.387(3) . ?
C15 C16 1.390(3) . ?

loop_
_geom_torsion_atom_site_label_1
_geom_torsion_atom_site_label_2
_geom_torsion_atom_site_label_3
_geom_torsion_atom_site_label_4
_geom_torsion
_geom_torsion_site_symmetry_1
_geom_torsion_site_symmetry_2
_geom_torsion_site_symmetry_3
_geom_torsion_site_symmetry_4
_geom_torsion_publ_flag
C11 C1 C2 C3 -107.67(19) . . . . ?
C4 C1 C2 C3 100.65(19) . . . . ?
C11 C1 C2 I1 142.23(14) . . . . ?
C3 C1 C2 I1 -110.10(17) . . . . ?
C4 C1 C2 I1 -9.5(2) . . . . ?
I1 C2 C3 C1 112.31(16) . . . . ?
C11 C1 C3 C2 109.98(19) . . . . ?
C4 C1 C3 C2 -112.60(18) . . . . ?
C5 N1 C4 O1 176.23(19) . . . . ?
C8 N1 C4 O1 -7.9(3) . . . . ?
C5 N1 C4 C1 -8.5(3) . . . . ?
C8 N1 C4 C1 167.29(17) . . . . ?
C11 C1 C4 O1 111.1(2) . . . . ?
C2 C1 C4 O1 -95.4(2) . . . . ?
C3 C1 C4 O1 -28.8(3) . . . . ?
C11 C1 C4 N1 -64.3(2) . . . . ?
C2 C1 C4 N1 89.2(2) . . . . ?
C3 C1 C4 N1 155.79(17) . . . . ?
C4 N1 C5 C7 109.8(2) . . . . ?
C8 N1 C5 C7 -66.1(2) . . . . ?
C4 N1 C5 C6 -125.6(2) . . . . ?
C8 N1 C5 C6 58.5(2) . . . . ?
C4 N1 C8 C10 66.1(2) . . . . ?
C5 N1 C8 C10 -117.7(2) . . . . ?
C4 N1 C8 C9 -61.4(2) . . . . ?
C5 N1 C8 C9 114.8(2) . . . . ?
C2 C1 C11 C16 -16.2(3) . . . . ?
C3 C1 C11 C16 -85.2(2) . . . . ?
C4 C1 C11 C16 137.38(19) . . . . ?
C2 C1 C11 C12 164.74(17) . . . . ?
C3 C1 C11 C12 95.8(2) . . . . ?
C4 C1 C11 C12 -41.7(2) . . . . ?
C16 C11 C12 C13 0.3(3) . . . . ?
C1 C11 C12 C13 179.38(18) . . . . ?
C11 C12 C13 C14 -0.3(3) . . . . ?
C12 C13 C14 C15 0.0(3) . . . . ?
C13 C14 C15 C16 0.4(3) . . . . ?
C14 C15 C16 C11 -0.5(3) . . . . ?
C12 C11 C16 C15 0.1(3) . . . . ?
C1 C11 C16 C15 -178.95(18) . . . . ?
